data_7721056
loop_
_publ_author_name
'Ramadan, Doaa R.'
'Fouad, Manar Ahmed'
'Ferretti, Francesco'
'Brotons-Rufes, Artur'
'Macchi, Piero'
'Sorace, Lorenzo'
'Gimferrer, Mart\'i'
'Costabile, Chiara'
'Ragaini, Fabio'

_publ_section_title
;
 A Non-Innocent Radical-Anionic Nitrosoarene Ligand Regularizes a Formal
 Palladium(I) Complex to Palladium(II)
;
_journal_name_full 'Dalton Transactions'
_journal_paper_doi 10.1039/D6DT01038E
_journal_year 2026
_chemical_formula_moiety 'C26 H15 N6 O Pd'
_chemical_formula_sum 'C26 H15 N6 O Pd'
_chemical_formula_weight 533.864
_space_group_crystal_system trigonal
_space_group_IT_number 148
_space_group_name_Hall '-R 3'
_space_group_name_H-M_alt 'R -3 :H'
_symmetry_Int_Tables_number 148
_atom_sites_solution_primary dual
_audit_creation_date 2026-01-05
_audit_creation_method
;
Olex2 1.5
(compiled 2025.07.13 svn.rb7424aed for OlexSys, GUI svn.r7314)
;
_audit_update_record
;
2026-01-07 deposited with the CCDC.	2026-05-25 downloaded from the CCDC.
;
_cell_angle_alpha 90.0
_cell_angle_beta 90.0
_cell_angle_gamma 120.0
_cell_formula_units_Z 18
_cell_length_a 39.7582(8)
_cell_length_b 39.7582(8)
_cell_length_c 7.91706(17)
_cell_measurement_reflns_used 8622
_cell_measurement_temperature 173.15
_cell_measurement_theta_max 72.9530
_cell_measurement_theta_min 3.8330
_cell_volume 10838.0(4)
_computing_cell_refinement 'CrysAlisPro 1.171.43.121a (Rigaku OD, 2024)'
_computing_data_collection 'CrysAlisPro 1.171.43.121a (Rigaku OD, 2024)'
_computing_data_reduction 'CrysAlisPro 1.171.43.121a (Rigaku OD, 2024)'
_computing_molecular_graphics 'Olex2 1.5 (Dolomanov et al., 2009)'
_computing_publication_material 'Olex2 1.5 (Dolomanov et al., 2009)'
_computing_structure_refinement 'olex2.refine 1.5 (Bourhis et al., 2015)'
_computing_structure_solution 'SHELXT  (Sheldrick, 2015)'
_diffrn_ambient_environment N~2~
_diffrn_ambient_temperature 173.15
_diffrn_detector 'Hybrid Pixel Array Detector'
_diffrn_detector_area_resol_mean 10.0000
_diffrn_detector_type HyPix
_diffrn_measured_fraction_theta_full 0.9945
_diffrn_measured_fraction_theta_max 0.9308
_diffrn_measurement_details
;
List of Runs (angles in degrees, time in seconds):

  # Type    Start    End  Width  t~exp~   \w     \q     \k     \f   Frames
#--------------------------------------------------------------------------
  1  \w     33.00  71.00   0.50    1.60    --  105.82 -61.00 120.00   76
  2  \w     33.00  83.00   0.50    1.60    --  105.82 -68.00 164.00  100
  3  \w    101.00 178.00   0.50    1.60    --  105.82  78.00 -44.00  154
  4  \w     33.00  71.00   0.50    1.60    --  105.82 -61.00 -90.00   76
  5  \w     33.00  71.00   0.50    1.60    --  105.82 -61.00-120.00   76
  6  \w    -27.00  27.00   0.50    0.40    --   47.37 -19.00 -30.00  108
  7  \w     33.00 120.00   0.50    0.40    --   47.37  54.00 102.00  174
  8  \w    -61.00  25.00   0.50    0.40    --  -47.37  54.00 102.00  172
  9  \w    -51.00 -20.00   0.50    1.60    --  -91.75  45.00  60.00   62
 10  \w    -62.00 -19.00   0.50    1.60    --  -91.75  54.00 102.00   86
 11  \w    -51.00 -20.00   0.50    1.60    --  -91.75  45.00 -60.00   62
 12  \w    -51.00 -20.00   0.50    1.60    --  -91.75  45.00 150.00   62
 13  \w    -51.00 -20.00   0.50    1.60    --  -91.75  45.00   0.00   62
 14  \w    -51.00 -20.00   0.50    1.60    --  -91.75  45.00-120.00   62
 15  \w    -51.00 -20.00   0.50    1.60    --  -91.75  45.00-150.00   62
 16  \w    -51.00 -20.00   0.50    1.60    --  -91.75  45.00-180.00   62
 17  \w    -80.00 -19.00   0.50    1.60    --  -91.75  95.00 -31.00  122
 18  \w   -166.00 -78.00   0.50    1.60    --  -91.75 -15.00   0.00  176
;
_diffrn_measurement_device 'four-circle diffractometer'
_diffrn_measurement_device_type 'XtaLAB Synergy, Dualflex, HyPix'
_diffrn_measurement_method '\w scans'
_diffrn_orient_matrix_type 'CrysAlisPro convention (1999,Acta A55,543-557)'
_diffrn_orient_matrix_UB_11 0.0224628000
_diffrn_orient_matrix_UB_12 0.0370349000
_diffrn_orient_matrix_UB_13 0.1072719000
_diffrn_orient_matrix_UB_21 0.0265823000
_diffrn_orient_matrix_UB_22 -0.0149885000
_diffrn_orient_matrix_UB_23 0.0662024000
_diffrn_orient_matrix_UB_31 0.0280946000
_diffrn_orient_matrix_UB_32 0.0201142000
_diffrn_orient_matrix_UB_33 -0.1482496000
_diffrn_radiation_monochromator mirror
_diffrn_radiation_probe x-ray
_diffrn_radiation_type 'Cu K\a'
_diffrn_radiation_wavelength 1.54184
_diffrn_reflns_av_R_equivalents 0.0536
_diffrn_reflns_av_unetI/netI 0.0411
_diffrn_reflns_Laue_measured_fraction_full 0.9945
_diffrn_reflns_Laue_measured_fraction_max 0.9308
_diffrn_reflns_limit_h_max 48
_diffrn_reflns_limit_h_min -45
_diffrn_reflns_limit_k_max 46
_diffrn_reflns_limit_k_min -48
_diffrn_reflns_limit_l_max 6
_diffrn_reflns_limit_l_min -9
_diffrn_reflns_number 22785
_diffrn_reflns_point_group_measured_fraction_full 0.9945
_diffrn_reflns_point_group_measured_fraction_max 0.9308
_diffrn_reflns_theta_full 67.6840
_diffrn_reflns_theta_max 76.74
_diffrn_reflns_theta_min 3.85
_diffrn_source 'micro-focus sealed X-ray tube'
_diffrn_source_type 'PhotonJet (Cu) X-ray Source'
_exptl_absorpt_coefficient_mu 6.443
_exptl_absorpt_correction_T_max 1.000
_exptl_absorpt_correction_T_min 0.446
_exptl_absorpt_correction_type gaussian
_exptl_absorpt_process_details
;
CrysAlisPro 1.171.43.121a (Rigaku Oxford Diffraction, 2024)
Numerical absorption correction based on gaussian integration over
a multifaceted crystal model
Empirical absorption correction using spherical harmonics,
implemented in SCALE3 ABSPACK scaling algorithm.
;
_exptl_crystal_colour 'metallic dark green'
_exptl_crystal_density_diffrn 1.472
_exptl_crystal_description prism
_exptl_crystal_F_000 4825.689
_exptl_crystal_size_max 0.257
_exptl_crystal_size_mid 0.046
_exptl_crystal_size_min 0.016
_refine_diff_density_max 0.4655
_refine_diff_density_min -0.7990
_refine_diff_density_rms 0.0849
_refine_ls_d_res_high 0.7920
_refine_ls_d_res_low 11.4772
_refine_ls_goodness_of_fit_ref 0.8183
_refine_ls_hydrogen_treatment constr
_refine_ls_matrix_type full
_refine_ls_number_constraints 30
_refine_ls_number_parameters 307
_refine_ls_number_reflns 4720
_refine_ls_number_restraints 0
_refine_ls_restrained_S_all 0.8183
_refine_ls_R_factor_all 0.0437
_refine_ls_R_factor_gt 0.0342
_refine_ls_shift/su_max 0.0001
_refine_ls_shift/su_mean 0.0000
_refine_ls_structure_factor_coef Fsqd
_refine_ls_weighting_details 'w=1/[\s^2^(Fo^2^)+(0.0930P)^2^+12.9289P] where P=(Fo^2^+2Fc^2^)/3'
_refine_ls_weighting_scheme calc
_refine_ls_wR_factor_gt 0.1012
_refine_ls_wR_factor_ref 0.1091
_reflns_Friedel_coverage 0.0
_reflns_limit_h_max 42
_reflns_limit_h_min 0
_reflns_limit_k_max 42
_reflns_limit_k_min 0
_reflns_limit_l_max 9
_reflns_limit_l_min -9
_reflns_number_gt 3890
_reflns_number_total 4720
_reflns_threshold_expression I>=2u(I)
_cod_data_source_file d6dt01038e2.cif
_cod_data_source_block 24FR033_MA586_173K_auto
_cod_original_sg_symbol_H-M 'R -3'
_cod_original_formula_sum 'C26 H15 N6 O1 Pd1'
_cod_database_code 7721056
_chemical_oxdiff_formula 'C27 H15 N5 O1 Pd1 '
_cell_oxdiff_angle_alpha 89.9723(17)
_cell_oxdiff_angle_beta 90.0386(17)
_cell_oxdiff_angle_gamma 119.940(3)
_cell_oxdiff_length_a 39.7485(10)
_cell_oxdiff_length_b 39.7461(10)
_cell_oxdiff_length_c 7.91663(14)
_cell_oxdiff_measurement_reflns_used 8625
_cell_oxdiff_volume 10838.0(4)
_reflns_odcompleteness_completeness 99.61
_reflns_odcompleteness_iscentric 1
_reflns_odcompleteness_theta 66.97
_olex2_refinement_description
;
1. Fixed Uiso
 At 1.2 times of:
  All C(H) groups
2.a Aromatic/amide H refined with riding coordinates:
 C22(H22), C25(H25), C14(H14), C18(H18), C10(H10), C1(H1), C24(H24), C17(H17),
 C15(H15), C2(H2), C9(H9), C5(H5), C6(H6), C8(H8), C3(H3)
;
_smtbx_masks_void_probe_radius 1.2
_smtbx_masks_void_truncation_radius 1.2
_olex2_submission_special_instructions 'No special instructions were received'
_oxdiff_exptl_absorpt_empirical_details
;
Empirical correction (ABSPACK) includes:
- Absorption correction using spherical harmonics
- Frame scaling
- Detector area scaling
;
_oxdiff_exptl_absorpt_empirical_full_max 1.337
_oxdiff_exptl_absorpt_empirical_full_min 0.771

loop_
_space_group_symop_id
_space_group_symop_operation_xyz
1 x,y,z
2 -y,x-y,z
3 -x+y,-x,z
4 -x,-y,-z
5 y,-x+y,-z
6 x-y,x,-z
7 x+1/3,y+2/3,z+2/3
8 -y+1/3,x-y+2/3,z+2/3
9 -x+y+1/3,-x+2/3,z+2/3
10 -x+1/3,-y+2/3,-z+2/3
11 y+1/3,-x+y+2/3,-z+2/3
12 x-y+1/3,x+2/3,-z+2/3
13 x+2/3,y+1/3,z+1/3
14 -y+2/3,x-y+1/3,z+1/3
15 -x+y+2/3,-x+1/3,z+1/3
16 -x+2/3,-y+1/3,-z+1/3
17 y+2/3,-x+y+1/3,-z+1/3
18 x-y+2/3,x+1/3,-z+1/3

loop_
_atom_site_label
_atom_site_type_symbol
_atom_site_fract_x
_atom_site_fract_y
_atom_site_fract_z
_atom_site_U_iso_or_equiv
_atom_site_adp_type
_atom_site_occupancy
_atom_site_refinement_flags_posn
Pd1 Pd 0.222903(7) 0.381050(7) 0.73919(3) 0.03728(11) Uani 1.000000 .
O1 O 0.21351(8) 0.30762(7) 0.6072(3) 0.0521(6) Uani 1.000000 .
N2 N 0.24576(8) 0.43119(8) 0.8895(3) 0.0408(6) Uani 1.000000 .
N3 N 0.17597(8) 0.38043(8) 0.6379(3) 0.0391(6) Uani 1.000000 .
N1 N 0.27184(8) 0.38217(9) 0.8312(4) 0.0440(6) Uani 1.000000 .
N4 N 0.19941(9) 0.33064(8) 0.6158(4) 0.0432(6) Uani 1.000000 .
N5 N 0.03017(10) 0.28947(9) 0.2584(4) 0.0540(8) Uani 1.000000 .
C21 C 0.15173(9) 0.34729(9) 0.5573(4) 0.0376(7) Uani 1.000000 .
C13 C 0.16899(9) 0.41197(9) 0.6397(4) 0.0350(6) Uani 1.000000 .
C20 C 0.16433(10) 0.31940(9) 0.5444(4) 0.0409(7) Uani 1.000000 .
C12 C 0.29422(9) 0.41358(10) 0.9307(4) 0.0422(7) Uani 1.000000 .
C22 C 0.11672(10) 0.33840(9) 0.4771(4) 0.0401(7) Uani 1.000000 .
H22 H 0.10794(10) 0.35665(9) 0.4790(4) 0.0481(8) Uiso 1.000000 R
C25 C 0.14191(11) 0.28388(10) 0.4579(4) 0.0441(8) Uani 1.000000 .
H25 H 0.15086(11) 0.26582(10) 0.4494(4) 0.0529(9) Uiso 1.000000 R
C14 C 0.19612(10) 0.44692(10) 0.5672(4) 0.0430(7) Uani 1.000000 .
H14 H 0.21663(10) 0.44802(10) 0.5013(4) 0.0516(9) Uiso 1.000000 R
C23 C 0.09494(10) 0.30315(9) 0.3954(4) 0.0407(7) Uani 1.000000 .
C11 C 0.28047(9) 0.43999(10) 0.9614(4) 0.0421(7) Uani 1.000000 .
C26 C 0.05910(11) 0.29501(9) 0.3177(4) 0.0445(8) Uani 1.000000 .
C18 C 0.13744(10) 0.40986(11) 0.7251(4) 0.0447(8) Uani 1.000000 .
H18 H 0.11785(10) 0.38577(11) 0.7697(4) 0.0537(9) Uiso 1.000000 R
C10 C 0.23065(11) 0.45308(11) 0.9322(5) 0.0467(8) Uani 1.000000 .
H10 H 0.20573(11) 0.44639(11) 0.8896(5) 0.0560(9) Uiso 1.000000 R
C1 C 0.28321(11) 0.35613(12) 0.8038(5) 0.0524(9) Uani 1.000000 .
H1 H 0.26842(11) 0.33475(12) 0.7308(5) 0.0629(11) Uiso 1.000000 R
C7 C 0.30127(10) 0.47175(11) 1.0697(5) 0.0496(8) Uani 1.000000 .
C24 C 0.10745(10) 0.27564(10) 0.3870(5) 0.0460(8) Uani 1.000000 .
H24 H 0.09186(10) 0.25146(10) 0.3319(5) 0.0552(10) Uiso 1.000000 R
C16 C 0.16342(11) 0.47817(11) 0.6822(5) 0.0489(8) Uani 1.000000 .
C17 C 0.13468(11) 0.44288(12) 0.7449(5) 0.0528(9) Uani 1.000000 .
H17 H 0.11294(11) 0.44140(12) 0.8018(5) 0.0633(11) Uiso 1.000000 R
C4 C 0.32858(11) 0.41974(13) 1.0088(5) 0.0559(10) Uani 1.000000 .
C15 C 0.19377(11) 0.48004(11) 0.5892(5) 0.0506(8) Uani 1.000000 .
H15 H 0.21280(11) 0.50394(11) 0.5409(5) 0.0608(10) Uiso 1.000000 R
C2 C 0.31682(13) 0.36003(15) 0.8818(5) 0.0609(11) Uani 1.000000 .
H2 H 0.32394(13) 0.34078(15) 0.8643(5) 0.0731(13) Uiso 1.000000 R
C9 C 0.24962(12) 0.48548(12) 1.0369(5) 0.0564(9) Uani 1.000000 .
H9 H 0.23808(12) 0.50088(12) 1.0611(5) 0.0677(11) Uiso 1.000000 R
C5 C 0.34971(11) 0.45284(13) 1.1136(5) 0.0598(11) Uani 1.000000 .
H5 H 0.37333(11) 0.45746(13) 1.1639(5) 0.0718(13) Uiso 1.000000 R
C6 C 0.33672(12) 0.47765(13) 1.1424(6) 0.0618(11) Uani 1.000000 .
H6 H 0.35141(12) 0.49961(13) 1.2126(6) 0.0741(13) Uiso 1.000000 R
C8 C 0.28492(12) 0.49500(12) 1.1047(6) 0.0578(9) Uani 1.000000 .
H8 H 0.29822(12) 0.51721(12) 1.1750(6) 0.0694(11) Uiso 1.000000 R
C3 C 0.33912(12) 0.39109(14) 0.9818(5) 0.0589(11) Uani 1.000000 .
H3 H 0.36180(12) 0.39355(14) 1.0336(5) 0.0707(13) Uiso 1.000000 R
C19 C 0.16322(16) 0.51330(15) 0.7228(7) 0.0741(14) Uani 1.000000 .
N6 N 0.16375(19) 0.54111(17) 0.7624(8) 0.115(2) Uani 1.000000 .

loop_
_atom_site_aniso_label
_atom_site_aniso_U_11
_atom_site_aniso_U_22
_atom_site_aniso_U_33
_atom_site_aniso_U_12
_atom_site_aniso_U_13
_atom_site_aniso_U_23
Pd1 0.03992(15) 0.04215(16) 0.03506(15) 0.02450(11) 0.00359(8) 0.00491(9)
O1 0.0685(17) 0.0479(14) 0.0550(15) 0.0404(13) 0.0016(12) 0.0033(11)
N2 0.0379(14) 0.0463(15) 0.0381(14) 0.0210(12) 0.0019(11) 0.0052(11)
N3 0.0390(14) 0.0391(14) 0.0405(14) 0.0204(12) -0.0002(11) 0.0006(11)
N1 0.0443(15) 0.0552(17) 0.0415(15) 0.0315(14) 0.0076(12) 0.0133(13)
N4 0.0547(17) 0.0437(15) 0.0407(14) 0.0317(14) 0.0083(12) 0.0089(12)
N5 0.0455(18) 0.0436(17) 0.0617(19) 0.0140(14) -0.0011(15) -0.0032(14)
C21 0.0426(17) 0.0345(15) 0.0332(15) 0.0173(14) 0.0045(13) 0.0036(12)
C13 0.0357(15) 0.0380(16) 0.0354(15) 0.0215(13) -0.0032(12) -0.0020(12)
C20 0.0484(19) 0.0369(16) 0.0371(16) 0.0210(15) 0.0093(14) 0.0085(13)
C12 0.0360(16) 0.0520(19) 0.0378(16) 0.0214(15) 0.0080(13) 0.0158(14)
C22 0.0425(17) 0.0362(16) 0.0384(16) 0.0172(14) 0.0055(13) 0.0028(13)
C25 0.056(2) 0.0356(16) 0.0393(17) 0.0219(15) 0.0120(15) 0.0065(13)
C14 0.0429(18) 0.0425(18) 0.0446(18) 0.0221(15) 0.0077(14) 0.0020(14)
C23 0.0416(17) 0.0367(16) 0.0357(16) 0.0136(14) 0.0085(13) 0.0026(12)
C11 0.0362(16) 0.0481(18) 0.0401(17) 0.0194(15) 0.0043(13) 0.0122(14)
C26 0.047(2) 0.0316(16) 0.0448(18) 0.0122(14) 0.0065(15) -0.0000(13)
C18 0.0363(17) 0.0500(19) 0.0441(18) 0.0187(15) 0.0040(13) 0.0008(15)
C10 0.0465(19) 0.050(2) 0.0467(19) 0.0269(17) -0.0012(15) -0.0028(15)
C1 0.055(2) 0.065(2) 0.053(2) 0.041(2) 0.0129(17) 0.0192(18)
C7 0.0408(18) 0.0475(19) 0.0467(19) 0.0116(16) 0.0001(15) 0.0096(15)
C24 0.053(2) 0.0304(16) 0.0433(17) 0.0127(15) 0.0116(15) 0.0032(13)
C16 0.056(2) 0.052(2) 0.054(2) 0.0381(18) -0.0171(17) -0.0133(16)
C17 0.0445(19) 0.072(3) 0.054(2) 0.0385(19) -0.0064(16) -0.0171(18)
C4 0.0418(19) 0.068(2) 0.058(2) 0.0280(19) 0.0082(16) 0.0241(19)
C15 0.057(2) 0.0412(19) 0.054(2) 0.0244(17) -0.0017(16) 0.0007(15)
C2 0.062(2) 0.083(3) 0.059(2) 0.052(2) 0.013(2) 0.020(2)
C9 0.052(2) 0.058(2) 0.061(2) 0.0288(19) -0.0080(18) -0.0120(18)
C5 0.0350(18) 0.069(3) 0.064(2) 0.0176(18) -0.0054(17) 0.018(2)
C6 0.048(2) 0.061(2) 0.063(2) 0.0174(19) -0.0097(18) 0.0118(19)
C8 0.055(2) 0.049(2) 0.062(2) 0.0196(18) -0.0099(18) -0.0020(18)
C3 0.045(2) 0.081(3) 0.063(2) 0.040(2) 0.0145(18) 0.029(2)
C19 0.094(3) 0.079(3) 0.081(3) 0.067(3) -0.035(3) -0.026(2)
N6 0.154(5) 0.107(4) 0.141(5) 0.107(4) -0.067(4) -0.057(3)

loop_
_atom_type_symbol
_atom_type_scat_dispersion_real
_atom_type_scat_dispersion_imag
_atom_type_scat_Cromer_Mann_a1
_atom_type_scat_Cromer_Mann_a2
_atom_type_scat_Cromer_Mann_a3
_atom_type_scat_Cromer_Mann_a4
_atom_type_scat_Cromer_Mann_b1
_atom_type_scat_Cromer_Mann_b2
_atom_type_scat_Cromer_Mann_b3
_atom_type_scat_Cromer_Mann_b4
_atom_type_scat_Cromer_Mann_c
_atom_type_scat_source
_atom_type_scat_dispersion_source
C 0.01788 0.00908 2.31000 1.02000 1.58860 0.86500 20.84390 10.20750 0.56870 51.65120 0.21560 'International Tables Volume C Table 6.1.1.4 (pp. 500-502)' 'Brennan, Cowan, Rev. Sci. Instrum., 1992, 63, 850'
H 0.00000 0.00000 0.49300 0.32291 0.14019 0.04081 10.51090 26.12570 3.14236 57.79970 0.00304 'International Tables Volume C Table 6.1.1.4 (pp. 500-502)' 'Brennan, Cowan, Rev. Sci. Instrum., 1992, 63, 850'
N 0.03110 0.01806 12.21260 3.13220 2.01250 1.16630 0.00570 9.89330 28.99750 0.58260 -11.52900 'International Tables Volume C Table 6.1.1.4 (pp. 500-502)' 'Brennan, Cowan, Rev. Sci. Instrum., 1992, 63, 850'
O 0.04960 0.03234 3.04850 2.28680 1.54630 0.86700 13.27710 5.70110 0.32390 32.90890 0.25080 'International Tables Volume C Table 6.1.1.4 (pp. 500-502)' 'Brennan, Cowan, Rev. Sci. Instrum., 1992, 63, 850'
Pd 0.14122 3.94099 19.33190 15.50170 5.29537 0.60584 0.69866 7.98929 25.20520 76.89860 5.26593 'International Tables Volume C Table 6.1.1.4 (pp. 500-502)' 'Brennan, Cowan, Rev. Sci. Instrum., 1992, 63, 850'

loop_
_exptl_crystal_face_index_h
_exptl_crystal_face_index_k
_exptl_crystal_face_index_l
_exptl_crystal_face_perp_dist
-2 -1 0 0.0080
2 1 0 0.0080
-1 2 -1 0.1188
1 -2 1 0.1058
-1 2 0 0.0192
1 -2 0 0.0192

loop_
_geom_angle_atom_site_label_1
_geom_angle_atom_site_label_2
_geom_angle_atom_site_label_3
_geom_angle
_geom_angle_site_symmetry_1
_geom_angle_site_symmetry_3
_geom_angle_publ_flag
N3 Pd1 N2 101.27(11) . . ?
N1 Pd1 N2 79.81(12) . . ?
N1 Pd1 N3 177.31(11) . . ?
N4 Pd1 N2 174.79(11) . . ?
N4 Pd1 N3 80.06(11) . . ?
N4 Pd1 N1 99.09(12) . . ?
C11 N2 Pd1 112.4(2) . . ?
C10 N2 Pd1 130.2(2) . . ?
C10 N2 C11 117.2(3) . . ?
C21 N3 Pd1 114.0(2) . . ?
C13 N3 Pd1 125.1(2) . . ?
C13 N3 C21 120.8(3) . . ?
C12 N1 Pd1 113.6(2) . . ?
C1 N1 Pd1 127.4(3) . . ?
C1 N1 C12 118.9(3) . . ?
O1 N4 Pd1 125.9(2) . . ?
C20 N4 Pd1 115.0(2) . . ?
C20 N4 O1 118.9(3) . . ?
C20 C21 N3 115.9(3) . . ?
C22 C21 N3 126.6(3) . . ?
C22 C21 C20 117.4(3) . . ?
C14 C13 N3 119.0(3) . . ?
C18 C13 N3 121.5(3) . . ?
C18 C13 C14 119.2(3) . . ?
C21 C20 N4 114.6(3) . . ?
C25 C20 N4 124.2(3) . . ?
C25 C20 C21 121.2(3) . . ?
C11 C12 N1 117.2(3) . . ?
C4 C12 N1 123.1(3) . . ?
C4 C12 C11 119.6(4) . . ?
H22 C22 C21 119.83(19) . . ?
C23 C22 C21 120.3(3) . . ?
C23 C22 H22 119.8(2) . . ?
H25 C25 C20 120.1(2) . . ?
C24 C25 C20 119.8(3) . . ?
C24 C25 H25 120.1(2) . . ?
H14 C14 C13 119.50(19) . . ?
C15 C14 C13 121.0(3) . . ?
C15 C14 H14 119.5(2) . . ?
C26 C23 C22 118.5(3) . . ?
C24 C23 C22 121.5(3) . . ?
C24 C23 C26 120.1(3) . . ?
C12 C11 N2 116.8(3) . . ?
C7 C11 N2 123.4(3) . . ?
C7 C11 C12 119.8(3) . . ?
C23 C26 N5 177.6(4) . . ?
H18 C18 C13 120.1(2) . . ?
C17 C18 C13 119.8(3) . . ?
C17 C18 H18 120.1(2) . . ?
H10 C10 N2 118.5(2) . . ?
C9 C10 N2 123.0(3) . . ?
C9 C10 H10 118.5(2) . . ?
H1 C1 N1 119.6(2) . . ?
C2 C1 N1 120.8(4) . . ?
C2 C1 H1 119.6(3) . . ?
C6 C7 C11 118.9(4) . . ?
C8 C7 C11 117.2(3) . . ?
C8 C7 C6 123.9(4) . . ?
C23 C24 C25 119.8(3) . . ?
H24 C24 C25 120.1(2) . . ?
H24 C24 C23 120.1(2) . . ?
C15 C16 C17 120.1(3) . . ?
C19 C16 C17 120.1(4) . . ?
C19 C16 C15 119.7(4) . . ?
C16 C17 C18 120.4(3) . . ?
H17 C17 C18 119.8(2) . . ?
H17 C17 C16 119.8(2) . . ?
C5 C4 C12 119.4(4) . . ?
C3 C4 C12 116.6(4) . . ?
C3 C4 C5 124.0(4) . . ?
C16 C15 C14 119.4(3) . . ?
H15 C15 C14 120.3(2) . . ?
H15 C15 C16 120.3(2) . . ?
H2 C2 C1 119.7(3) . . ?
C3 C2 C1 120.5(4) . . ?
C3 C2 H2 119.7(2) . . ?
H9 C9 C10 120.2(2) . . ?
C8 C9 C10 119.7(4) . . ?
C8 C9 H9 120.2(3) . . ?
H5 C5 C4 119.6(2) . . ?
C6 C5 C4 120.9(4) . . ?
C6 C5 H5 119.6(2) . . ?
C5 C6 C7 121.4(4) . . ?
H6 C6 C7 119.3(3) . . ?
H6 C6 C5 119.3(2) . . ?
C9 C8 C7 119.4(4) . . ?
H8 C8 C7 120.3(2) . . ?
H8 C8 C9 120.3(3) . . ?
C2 C3 C4 120.0(4) . . ?
H3 C3 C4 120.0(3) . . ?
H3 C3 C2 120.0(2) . . ?
N6 C19 C16 176.7(5) . . ?

loop_
_geom_bond_atom_site_label_1
_geom_bond_atom_site_label_2
_geom_bond_distance
_geom_bond_site_symmetry_2
_geom_bond_publ_flag
Pd1 N2 2.098(3) . ?
Pd1 N3 2.020(3) . ?
Pd1 N1 2.057(3) . ?
Pd1 N4 1.993(3) . ?
O1 N4 1.292(4) . ?
N2 C11 1.367(4) . ?
N2 C10 1.325(5) . ?
N3 C21 1.342(4) . ?
N3 C13 1.413(4) . ?
N1 C12 1.364(5) . ?
N1 C1 1.338(5) . ?
N4 C20 1.357(5) . ?
N5 C26 1.157(5) . ?
C21 C20 1.430(5) . ?
C21 C22 1.405(5) . ?
C13 C14 1.388(5) . ?
C13 C18 1.390(4) . ?
C20 C25 1.414(5) . ?
C12 C11 1.426(5) . ?
C12 C4 1.405(5) . ?
C22 H22 0.9500 . ?
C22 C23 1.385(5) . ?
C25 H25 0.9500 . ?
C25 C24 1.361(5) . ?
C14 H14 0.9500 . ?
C14 C15 1.377(5) . ?
C23 C26 1.433(5) . ?
C23 C24 1.411(5) . ?
C11 C7 1.403(5) . ?
C18 H18 0.9500 . ?
C18 C17 1.380(5) . ?
C10 H10 0.9500 . ?
C10 C9 1.394(5) . ?
C1 H1 0.9500 . ?
C1 C2 1.409(6) . ?
C7 C6 1.429(5) . ?
C7 C8 1.398(6) . ?
C24 H24 0.9500 . ?
C16 C17 1.385(6) . ?
C16 C15 1.384(5) . ?
C16 C19 1.437(6) . ?
C17 H17 0.9500 . ?
C4 C5 1.421(6) . ?
C4 C3 1.413(6) . ?
C15 H15 0.9500 . ?
C2 H2 0.9500 . ?
C2 C3 1.358(7) . ?
C9 H9 0.9500 . ?
C9 C8 1.368(6) . ?
C5 H5 0.9500 . ?
C5 C6 1.342(7) . ?
C6 H6 0.9500 . ?
C8 H8 0.9500 . ?
C3 H3 0.9500 . ?
C19 N6 1.139(6) . ?

loop_
_geom_torsion_atom_site_label_1
_geom_torsion_atom_site_label_2
_geom_torsion_atom_site_label_3
_geom_torsion_atom_site_label_4
_geom_torsion
_geom_torsion_site_symmetry_1
_geom_torsion_site_symmetry_2
_geom_torsion_site_symmetry_3
_geom_torsion_site_symmetry_4
_geom_torsion_publ_flag
Pd1 N2 C11 C12 -2.9(2) . . . . ?
Pd1 N2 C11 C7 -178.8(2) . . . . ?
Pd1 N2 C10 C9 178.8(3) . . . . ?
Pd1 N3 C21 C20 -4.8(2) . . . . ?
Pd1 N3 C21 C22 179.1(2) . . . . ?
Pd1 N3 C13 C14 58.1(3) . . . . ?
Pd1 N3 C13 C18 -116.1(3) . . . . ?
Pd1 N1 C12 C11 2.0(2) . . . . ?
Pd1 N1 C12 C4 178.9(2) . . . . ?
Pd1 N1 C1 C2 -177.3(3) . . . . ?
Pd1 N4 C20 C21 5.2(2) . . . . ?
Pd1 N4 C20 C25 -177.0(2) . . . . ?
O1 N4 C20 C21 -178.6(3) . . . . ?
O1 N4 C20 C25 -0.8(3) . . . . ?
N2 C11 C12 N1 0.7(3) . . . . ?
N2 C11 C12 C4 -176.4(3) . . . . ?
N2 C11 C7 C6 178.0(3) . . . . ?
N2 C11 C7 C8 0.4(4) . . . . ?
N2 C10 C9 C8 -2.2(4) . . . . ?
N3 C21 C20 N4 -0.2(3) . . . . ?
N3 C21 C20 C25 -178.1(3) . . . . ?
N3 C21 C22 C23 178.6(3) . . . . ?
N3 C13 C14 C15 -169.6(3) . . . . ?
N3 C13 C18 C17 170.6(3) . . . . ?
N1 C12 C11 C7 176.8(3) . . . . ?
N1 C12 C4 C5 -178.6(3) . . . . ?
N1 C12 C4 C3 -0.9(4) . . . . ?
N1 C1 C2 C3 -2.3(4) . . . . ?
N4 C20 C21 C22 176.3(3) . . . . ?
N4 C20 C25 C24 -178.4(3) . . . . ?
C21 N3 C13 C14 -118.2(3) . . . . ?
C21 N3 C13 C18 67.5(3) . . . . ?
C21 C20 C25 C24 -0.7(4) . . . . ?
C21 C22 C23 C26 179.0(3) . . . . ?
C21 C22 C23 C24 -1.3(4) . . . . ?
C13 N3 C21 C20 171.9(3) . . . . ?
C13 N3 C21 C22 -4.2(4) . . . . ?
C13 C14 C15 C16 -1.3(4) . . . . ?
C13 C18 C17 C16 -0.9(4) . . . . ?
C20 C21 C22 C23 2.6(3) . . . . ?
C20 C25 C24 C23 2.1(4) . . . . ?
C12 N1 C1 C2 2.7(4) . . . . ?
C12 C11 N2 C10 172.7(3) . . . . ?
C12 C11 C7 C6 2.2(4) . . . . ?
C12 C11 C7 C8 -175.4(3) . . . . ?
C12 C4 C5 C6 1.8(4) . . . . ?
C12 C4 C3 C2 1.3(4) . . . . ?
C22 C21 C20 C25 -1.6(3) . . . . ?
C22 C23 C24 C25 -1.1(4) . . . . ?
C25 C24 C23 C26 178.6(3) . . . . ?
C14 C13 C18 C17 -3.7(4) . . . . ?
C14 C15 C16 C17 -3.3(4) . . . . ?
C14 C15 C16 C19 172.6(4) . . . . ?
C11 N2 C10 C9 4.1(4) . . . . ?
C11 C12 N1 C1 -178.0(3) . . . . ?
C11 C12 C4 C5 -1.8(4) . . . . ?
C11 C12 C4 C3 175.9(3) . . . . ?
C11 C7 C6 C5 -2.2(4) . . . . ?
C11 C7 C8 C9 1.6(4) . . . . ?
C18 C13 C14 C15 4.8(4) . . . . ?
C18 C17 C16 C15 4.5(4) . . . . ?
C18 C17 C16 C19 -171.5(4) . . . . ?
C10 N2 C11 C7 -3.3(4) . . . . ?
C10 C9 C8 C7 -0.8(5) . . . . ?
C1 N1 C12 C4 -1.1(4) . . . . ?
C1 C2 C3 C4 0.2(5) . . . . ?
C7 C11 C12 C4 -0.2(4) . . . . ?
C7 C6 C5 C4 0.2(5) . . . . ?
C2 C3 C4 C5 178.9(4) . . . . ?
C9 C8 C7 C6 -175.9(4) . . . . ?
C5 C6 C7 C8 175.2(4) . . . . ?
C6 C5 C4 C3 -175.7(4) . . . . ?

loop_
_exptl_oxdiff_crystal_face_indexfrac_h
_exptl_oxdiff_crystal_face_indexfrac_k
_exptl_oxdiff_crystal_face_indexfrac_l
_exptl_oxdiff_crystal_face_x
_exptl_oxdiff_crystal_face_y
_exptl_oxdiff_crystal_face_z
-2.0044 -0.9988 0.0013 -0.0819 -0.0382 -0.0766
2.0044 0.9988 -0.0013 0.0819 0.0382 0.0766
-1.0065 2.0019 -1.0007 -0.0558 -0.1230 0.1603
1.0065 -2.0019 1.0007 0.0558 0.1230 -0.1603
-1.0014 2.0008 -0.0003 0.0516 -0.0566 0.0122
1.0014 -2.0008 0.0003 -0.0516 0.0566 -0.0122

loop_
_smtbx_masks_void_nr
_smtbx_masks_void_average_x
_smtbx_masks_void_average_y
_smtbx_masks_void_average_z
_smtbx_masks_void_volume
_smtbx_masks_void_count_electrons
_smtbx_masks_void_content
1 0.000 0.000 -0.566 640.1 136.5 ?
2 0.333 0.667 -0.829 640.1 136.5 ?
3 0.667 0.333 -0.123 640.1 136.5 ?
